data_1568518
loop_
_publ_author_name
'Hauser, Adrian'
'M\"unzfeld, Luca'
'Schlittenhardt, S\"oren'
'K\"oppe, Ralf'
'Uhlmann, Cedric'
'Rauska, Ulf-Christian'
'Ruben, Mario'
'Roesky, Peter W.'

_publ_section_title
;
 Molecular cyclo-P3 complexes of the rare-earth elements via a one-pot
 reaction and selective reduction
;
_journal_issue 8
_journal_name_full 'Chemical Science'
_journal_page_first 2149
_journal_page_last 2158
_journal_paper_doi 10.1039/D2SC06730G
_journal_volume 14
_journal_year 2023
_chemical_formula_moiety 'C110 H156 N4 O6 P4 Sm2, C7 H8'
_chemical_formula_sum 'C117 H164 N4 O6 P4 Sm2'
_chemical_formula_weight 2147.09
_space_group_crystal_system orthorhombic
_space_group_IT_number 50
_space_group_name_Hall '-P 2ab 2b'
_space_group_name_H-M_alt 'P b a n :2'
_atom_sites_solution_hydrogens geom
_audit_creation_date 2022-05-05
_audit_creation_method
;
Olex2 1.2
(compiled 2018.05.29 svn.r3508 for OlexSys, GUI svn.r5506)
;
_audit_update_record
;
2022-12-02 deposited with the CCDC.	2023-02-03 downloaded from the CCDC.
;
_cell_angle_alpha 90
_cell_angle_beta 90
_cell_angle_gamma 90
_cell_formula_units_Z 2
_cell_length_a 32.7745(7)
_cell_length_b 12.3366(3)
_cell_length_c 14.1237(5)
_cell_measurement_reflns_used 93980
_cell_measurement_temperature 100
_cell_measurement_theta_max 29.38
_cell_measurement_theta_min 2.28
_cell_volume 5710.6(3)
_computing_cell_refinement
;
X-Area Recipe 1.34.0.0 (STOE, 2019)
;
_computing_data_collection
;
X-Area Pilatus3_SV 1.31.154.0 (STOE, 2019)
;
_computing_data_reduction
;
X-Area Integrate 1.77.0.0 (STOE, 2019)
X-Area LANA 1.77.1.0 (STOE, 2019)
;
_computing_molecular_graphics 'Olex2 (Dolomanov et al., 2009)'
_computing_publication_material 'Olex2 (Dolomanov et al., 2009)'
_computing_structure_refinement 'ShelXL (Sheldrick, 2015)'
_computing_structure_solution 'SHELXT  (Sheldrick, 2015)'
_diffrn_ambient_temperature 100.0
_diffrn_detector_area_resol_mean 5.81
_diffrn_detector_type 'DECTRIS PILATUS 200K'
_diffrn_measured_fraction_theta_full 0.998
_diffrn_measured_fraction_theta_max 0.958
_diffrn_measurement_details
;
 2413 frames, detector distance = 80 mm
;
_diffrn_measurement_device 'Eulerian 4-circle diffractometer'
_diffrn_measurement_device_type 'STOE STADIVARI'
_diffrn_measurement_method 'rotation method, \w scans'
_diffrn_radiation_type MoK\a
_diffrn_radiation_wavelength 0.71073
_diffrn_reflns_av_R_equivalents 0.0698
_diffrn_reflns_av_unetI/netI 0.0343
_diffrn_reflns_Laue_measured_fraction_full 0.998
_diffrn_reflns_Laue_measured_fraction_max 0.958
_diffrn_reflns_limit_h_max 42
_diffrn_reflns_limit_h_min -44
_diffrn_reflns_limit_k_max 17
_diffrn_reflns_limit_k_min -16
_diffrn_reflns_limit_l_max 19
_diffrn_reflns_limit_l_min -19
_diffrn_reflns_number 109804
_diffrn_reflns_point_group_measured_fraction_full 0.998
_diffrn_reflns_point_group_measured_fraction_max 0.958
_diffrn_reflns_theta_full 25.242
_diffrn_reflns_theta_max 29.583
_diffrn_reflns_theta_min 2.278
_exptl_absorpt_coefficient_mu 1.126
_exptl_absorpt_correction_T_max 0.9085
_exptl_absorpt_correction_T_min 0.1486
_exptl_absorpt_correction_type multi-scan
_exptl_absorpt_process_details
;
STOE X-Red32, absorption correction by Gaussian integration, analogous to
P. Coppens, "The Evaluation of Absorption and Extinction in Single-Crystal
Structure Analysis", published in: F. R. Ahmed (Editor), "Crystallographic
Computing", Munksgaard, Copenhagen (1970), 255 - 270. Afterwards scaling of
reflection intensities was performed within STOE LANA. J. Koziskova, F. Hahn,
J. Richter, J. Kozisek, Acta Chimica Slovaca, vol. 9, no. 2, 2016, pp. 136-140.
;
_exptl_crystal_colour red
_exptl_crystal_colour_primary red
_exptl_crystal_density_diffrn 1.249
_exptl_crystal_density_method 'not measured'
_exptl_crystal_description prism
_exptl_crystal_F_000 2252
_exptl_crystal_size_max 0.127
_exptl_crystal_size_mid 0.095
_exptl_crystal_size_min 0.055
_refine_diff_density_max 1.101
_refine_diff_density_min -1.543
_refine_diff_density_rms 0.135
_refine_ls_extinction_method none
_refine_ls_goodness_of_fit_ref 1.094
_refine_ls_hydrogen_treatment constr
_refine_ls_matrix_type full
_refine_ls_number_parameters 344
_refine_ls_number_reflns 7708
_refine_ls_number_restraints 42
_refine_ls_restrained_S_all 1.092
_refine_ls_R_factor_all 0.0962
_refine_ls_R_factor_gt 0.0545
_refine_ls_shift/su_max 0.000
_refine_ls_shift/su_mean 0.000
_refine_ls_structure_factor_coef Fsqd
_refine_ls_weighting_details 'w=1/[\s^2^(Fo^2^)+(0.0725P)^2^+22.9841P] where P=(Fo^2^+2Fc^2^)/3'
_refine_ls_weighting_scheme calc
_refine_ls_wR_factor_gt 0.1387
_refine_ls_wR_factor_ref 0.1729
_reflns_Friedel_coverage 0.000
_reflns_number_gt 4824
_reflns_number_total 7708
_reflns_threshold_expression 'I > 2\s(I)'
_cod_data_source_file d2sc06730g3.cif
_cod_data_source_block ah123_2
_cod_original_sg_symbol_H-M 'P b a n'
_cod_database_code 1568518
_shelx_shelxl_version_number 2018/3
_shelx_space_group_comment
;
The symmetry employed for this shelxl refinement is uniquely defined
by the following loop, which should always be used as a source of
symmetry information in preference to the above space-group names.
They are only intended as comments.
;
_olex2_refinement_description
;
1. Fixed Uiso
 At 1.2 times of:
  All C(H) groups, All C(H,H) groups
 At 1.5 times of:
  All C(H,H,H) groups
2. Uiso/Uaniso restraints and constraints
C34 \\sim C29 \\sim C30 \\sim C31 \\sim C32 \\sim C33: within 2A with sigma of
0.01 and sigma for terminal atoms of 0.02
C35 \\sim C29: within 2A with sigma of 0.01 and sigma for terminal atoms of 0.02
3. Others
 Fixed Sof: C35(0.25) H35A(0.25) H35B(0.25) H35C(0.25) C29(0.25) C30(0.25)
 H30(0.25) C31(0.25) H31(0.25) C32(0.25) H32(0.25) C33(0.25) H33(0.25)
 C34(0.25) H34(0.25)
4.a Free rotating group:
 C35(C29,C30,C31,C32,C33,C34)
4.b Ternary CH refined with riding coordinates:
 C19(H19), C22(H22)
4.c Secondary CH2 refined with riding coordinates:
 C28(H28A,H28B), C27(H27A,H27B), C25(H25A,H25B), C26(H26A,H26B)
4.d Aromatic/amide H refined with riding coordinates:
 C3(H3), C5(H5), C17(H17), C15(H15), C16(H16), C30(H30), C31(H31), C32(H32),
 C33(H33), C34(H34)
4.e Idealised Me refined as rotating group:
 C24(H24A,H24B,H24C), C20(H20A,H20B,H20C), C23(H23A,H23B,H23C), C21(H21A,H21B,
 H21C), C8(H8A,H8B,H8C), C10(H10A,H10B,H10C), C12(H12A,H12B,H12C), C11(H11A,
 H11B,H11C), C35(H35A,H35B,H35C)
;
_olex2_submission_special_instructions 'No special instructions were received'

loop_
_space_group_symop_operation_xyz
'x, y, z'
'-x+1/2, -y+1/2, z'
'-x+1/2, y, -z'
'x, -y+1/2, -z'
'-x, -y, -z'
'x-1/2, y-1/2, -z'
'x-1/2, -y, z'
'-x, y-1/2, z'

loop_
_atom_site_label
_atom_site_type_symbol
_atom_site_fract_x
_atom_site_fract_y
_atom_site_fract_z
_atom_site_U_iso_or_equiv
_atom_site_adp_type
_atom_site_occupancy
_atom_site_site_symmetry_order
_atom_site_calc_flag
_atom_site_refinement_flags_posn
_atom_site_refinement_flags_adp
_atom_site_refinement_flags_occupancy
_atom_site_disorder_assembly
_atom_site_disorder_group
Sm1 Sm 0.33173(2) 0.250000 0.500000 0.02472(11) Uani 1 2 d S T P . .
P1 P 0.250000 0.12796(13) 0.500000 0.0310(4) Uani 1 2 d S T P . .
P2 P 0.250000 0.250000 0.60919(13) 0.0313(3) Uani 1 2 d S T P . .
O1 O 0.40520(12) 0.250000 0.500000 0.0263(8) Uani 1 2 d S T P . .
O2 O 0.34732(10) 0.4290(3) 0.4214(3) 0.0338(8) Uani 1 1 d . . . . .
N1 N 0.35922(11) 0.3293(3) 0.6380(3) 0.0299(9) Uani 1 1 d . . . . .
C1 C 0.42653(14) 0.2934(4) 0.5769(4) 0.0315(10) Uani 1 1 d . . . . .
C13 C 0.33705(14) 0.3727(4) 0.7180(4) 0.0320(11) Uani 1 1 d . . . . .
C2 C 0.40128(14) 0.3349(4) 0.6495(4) 0.0315(10) Uani 1 1 d . . . . .
C18 C 0.32523(14) 0.4830(4) 0.7186(4) 0.0327(11) Uani 1 1 d . . . . .
C3 C 0.42171(15) 0.3805(4) 0.7271(4) 0.0353(11) Uani 1 1 d . . . . .
H3 H 0.406001 0.409535 0.777657 0.042 Uiso 1 1 calc R . . . .
C19 C 0.33907(18) 0.1877(4) 0.8019(4) 0.0409(13) Uani 1 1 d . . . . .
H19 H 0.344947 0.162882 0.735892 0.049 Uiso 1 1 calc R . . . .
C14 C 0.32959(15) 0.3089(4) 0.7986(4) 0.0348(11) Uani 1 1 d . . . . .
C28 C 0.32008(16) 0.5056(4) 0.3744(4) 0.0353(11) Uani 1 1 d . . . . .
H28A H 0.304494 0.548316 0.421385 0.042 Uiso 1 1 calc R . . . .
H28B H 0.300635 0.467122 0.332535 0.042 Uiso 1 1 calc R . . . .
C4 C 0.46418(16) 0.3850(4) 0.7332(4) 0.0399(12) Uani 1 1 d . . . . .
C24 C 0.29810(18) 0.6336(4) 0.6132(5) 0.0459(14) Uani 1 1 d . . . . .
H24A H 0.293452 0.682045 0.667137 0.069 Uiso 1 1 calc GR . . . .
H24B H 0.273446 0.590738 0.601387 0.069 Uiso 1 1 calc GR . . . .
H24C H 0.304598 0.676685 0.556920 0.069 Uiso 1 1 calc GR . . . .
C5 C 0.48725(15) 0.3421(4) 0.6591(4) 0.0391(12) Uani 1 1 d . . . . .
H5 H 0.516179 0.344191 0.663087 0.047 Uiso 1 1 calc R . . . .
C22 C 0.33385(16) 0.5573(4) 0.6355(4) 0.0387(12) Uani 1 1 d . . . . .
H22 H 0.338764 0.510965 0.578536 0.046 Uiso 1 1 calc R . . . .
C6 C 0.46887(15) 0.2960(4) 0.5790(4) 0.0335(10) Uani 1 1 d . . . . .
C27 C 0.34807(16) 0.5781(4) 0.3172(5) 0.0413(13) Uani 1 1 d . . . . .
H27A H 0.335777 0.650450 0.306940 0.050 Uiso 1 1 calc R . . . .
H27B H 0.354801 0.545261 0.255225 0.050 Uiso 1 1 calc R . . . .
C17 C 0.30661(18) 0.5261(4) 0.7992(4) 0.0429(13) Uani 1 1 d . . . . .
H17 H 0.298255 0.599883 0.799184 0.052 Uiso 1 1 calc R . . . .
C20 C 0.37705(19) 0.1660(5) 0.8626(5) 0.0516(15) Uani 1 1 d . . . . .
H20A H 0.400566 0.203649 0.835119 0.077 Uiso 1 1 calc GR . . . .
H20B H 0.382476 0.087944 0.864488 0.077 Uiso 1 1 calc GR . . . .
H20C H 0.372355 0.192663 0.927102 0.077 Uiso 1 1 calc GR . . . .
C25 C 0.38882(14) 0.4696(4) 0.4162(5) 0.0392(13) Uani 1 1 d . . . . .
H25A H 0.405286 0.425116 0.372125 0.047 Uiso 1 1 calc R . . . .
H25B H 0.401840 0.467885 0.479464 0.047 Uiso 1 1 calc R . . . .
C26 C 0.38541(16) 0.5850(4) 0.3806(5) 0.0434(13) Uani 1 1 d . . . . .
H26A H 0.409953 0.606573 0.344320 0.052 Uiso 1 1 calc R . . . .
H26B H 0.381153 0.636620 0.433289 0.052 Uiso 1 1 calc R . . . .
C15 C 0.31055(19) 0.3548(5) 0.8765(5) 0.0471(14) Uani 1 1 d . . . . .
H15 H 0.304485 0.310446 0.929709 0.057 Uiso 1 1 calc R . . . .
C16 C 0.30013(19) 0.4634(5) 0.8789(5) 0.0487(14) Uani 1 1 d . . . . .
H16 H 0.288689 0.494451 0.934396 0.058 Uiso 1 1 calc R . . . .
C9 C 0.48370(17) 0.4379(5) 0.8210(5) 0.0487(14) Uani 1 1 d . . . . .
C23 C 0.37271(17) 0.6239(5) 0.6539(5) 0.0500(16) Uani 1 1 d . . . . .
H23A H 0.377672 0.672480 0.600251 0.075 Uiso 1 1 calc GR . . . .
H23B H 0.395996 0.574864 0.661575 0.075 Uiso 1 1 calc GR . . . .
H23C H 0.369217 0.666885 0.711741 0.075 Uiso 1 1 calc GR . . . .
C21 C 0.30278(19) 0.1225(5) 0.8394(5) 0.0492(15) Uani 1 1 d . . . . .
H21A H 0.298617 0.139073 0.906584 0.074 Uiso 1 1 calc GR . . . .
H21B H 0.308300 0.044862 0.832005 0.074 Uiso 1 1 calc GR . . . .
H21C H 0.278187 0.141698 0.803696 0.074 Uiso 1 1 calc GR . . . .
C7 C 0.49492(18) 0.250000 0.500000 0.0323(13) Uani 1 2 d S T P . .
C8 C 0.52197(18) 0.3411(6) 0.4595(5) 0.0529(16) Uani 1 1 d . . . . .
H8A H 0.504637 0.398860 0.434001 0.079 Uiso 1 1 calc GR . . . .
H8B H 0.539156 0.311777 0.408768 0.079 Uiso 1 1 calc GR . . . .
H8C H 0.539306 0.370436 0.509830 0.079 Uiso 1 1 calc GR . . . .
C10 C 0.4699(2) 0.3789(7) 0.9098(5) 0.072(2) Uani 1 1 d . . . . .
H10A H 0.479332 0.303588 0.907483 0.109 Uiso 1 1 calc GR . . . .
H10B H 0.440063 0.380369 0.913575 0.109 Uiso 1 1 calc GR . . . .
H10C H 0.481458 0.414801 0.965605 0.109 Uiso 1 1 calc GR . . . .
C12 C 0.5297(2) 0.4370(9) 0.8177(6) 0.088(3) Uani 1 1 d . . . . .
H12A H 0.540518 0.471937 0.874645 0.132 Uiso 1 1 calc GR . . . .
H12B H 0.539022 0.476391 0.761457 0.132 Uiso 1 1 calc GR . . . .
H12C H 0.539388 0.361891 0.814708 0.132 Uiso 1 1 calc GR . . . .
C11 C 0.4698(3) 0.5568(6) 0.8267(6) 0.073(2) Uani 1 1 d . . . . .
H11A H 0.439986 0.559737 0.830742 0.110 Uiso 1 1 calc GR . . . .
H11B H 0.478900 0.595633 0.769904 0.110 Uiso 1 1 calc GR . . . .
H11C H 0.481711 0.590846 0.882947 0.110 Uiso 1 1 calc GR . . . .
C35 C 0.3746(7) 0.785(3) 0.943(2) 0.105(9) Uani 0.25 1 d . U . A -1
H35A H 0.390782 0.825717 0.988551 0.158 Uiso 0.25 1 calc GR . . A -1
H35B H 0.372135 0.826181 0.883831 0.158 Uiso 0.25 1 calc GR . . A -1
H35C H 0.388070 0.715254 0.929477 0.158 Uiso 0.25 1 calc GR . . A -1
C29 C 0.3327(6) 0.7637(19) 0.9827(13) 0.090(6) Uani 0.25 1 d G U . A -1
C30 C 0.3276(7) 0.7047(19) 1.0659(13) 0.087(6) Uani 0.25 1 d G U . A -1
H30 H 0.350934 0.677567 1.097857 0.105 Uiso 0.25 1 calc R . . A -1
C31 C 0.2895(8) 0.685(2) 1.1029(14) 0.088(6) Uani 0.25 1 d G U . A -1
H31 H 0.286678 0.644097 1.159789 0.106 Uiso 0.25 1 calc R . . A -1
C32 C 0.2551(6) 0.724(3) 1.0565(18) 0.089(7) Uani 0.25 1 d G U . A -1
H32 H 0.228656 0.710146 1.081335 0.107 Uiso 0.25 1 calc R . . A -1
C33 C 0.2596(6) 0.783(3) 0.9739(18) 0.090(7) Uani 0.25 1 d G U . A -1
H33 H 0.236161 0.809946 0.942276 0.108 Uiso 0.25 1 calc R . . A -1
C34 C 0.2979(7) 0.802(2) 0.9372(13) 0.092(7) Uani 0.25 1 d G U . A -1
H34 H 0.300617 0.842717 0.880266 0.110 Uiso 0.25 1 calc R . . A -1

loop_
_atom_site_aniso_label
_atom_site_aniso_U_11
_atom_site_aniso_U_22
_atom_site_aniso_U_33
_atom_site_aniso_U_23
_atom_site_aniso_U_13
_atom_site_aniso_U_12
Sm1 0.01799(15) 0.01953(16) 0.03665(18) -0.00151(15) 0.000 0.000
P1 0.0204(7) 0.0221(7) 0.0505(10) 0.000 -0.0018(9) 0.000
P2 0.0217(7) 0.0330(8) 0.0390(9) 0.000 0.000 0.0001(8)
O1 0.0179(18) 0.024(2) 0.037(2) -0.003(2) 0.000 0.000
O2 0.0254(16) 0.0244(16) 0.052(2) 0.0012(15) 0.0004(15) -0.0005(13)
N1 0.0227(18) 0.0235(19) 0.043(2) -0.0026(17) 0.0029(17) 0.0004(15)
C1 0.025(2) 0.025(2) 0.045(3) -0.001(2) -0.002(2) -0.0023(19)
C13 0.024(2) 0.026(2) 0.046(3) -0.003(2) -0.001(2) -0.0015(18)
C2 0.026(2) 0.021(2) 0.048(3) -0.001(2) 0.000(2) -0.0024(18)
C18 0.029(2) 0.025(2) 0.044(3) -0.003(2) 0.003(2) -0.0025(18)
C3 0.030(2) 0.030(2) 0.046(3) -0.005(2) 0.000(2) -0.003(2)
C19 0.054(3) 0.026(3) 0.043(3) 0.001(2) 0.001(3) 0.003(2)
C14 0.039(3) 0.026(3) 0.039(3) 0.002(2) 0.003(2) 0.001(2)
C28 0.035(3) 0.023(2) 0.048(3) 0.004(2) -0.001(2) 0.005(2)
C4 0.034(3) 0.036(3) 0.049(3) -0.006(2) -0.006(2) -0.005(2)
C24 0.046(3) 0.025(2) 0.067(4) 0.002(3) -0.003(3) 0.001(2)
C5 0.021(2) 0.043(3) 0.054(3) -0.004(3) -0.003(2) -0.003(2)
C22 0.040(3) 0.021(2) 0.055(3) -0.001(2) 0.006(2) 0.001(2)
C6 0.030(2) 0.029(2) 0.041(3) -0.004(2) 0.002(2) -0.004(2)
C27 0.037(3) 0.025(2) 0.062(4) 0.004(2) 0.004(3) 0.000(2)
C17 0.049(3) 0.025(2) 0.055(3) -0.003(2) 0.006(3) 0.004(2)
C20 0.056(4) 0.036(3) 0.063(4) 0.000(3) -0.006(3) 0.006(3)
C25 0.025(2) 0.025(2) 0.068(4) 0.003(2) 0.003(2) -0.0024(19)
C26 0.032(3) 0.029(3) 0.070(4) -0.003(3) 0.006(3) -0.006(2)
C15 0.054(4) 0.034(3) 0.054(4) -0.003(3) 0.008(3) -0.001(3)
C16 0.061(4) 0.036(3) 0.049(3) -0.010(3) 0.014(3) 0.003(3)
C9 0.037(3) 0.054(4) 0.055(4) -0.011(3) -0.007(3) -0.007(3)
C23 0.036(3) 0.031(3) 0.082(5) 0.010(3) 0.008(3) -0.001(2)
C21 0.058(4) 0.032(3) 0.058(4) 0.003(3) 0.009(3) -0.002(3)
C7 0.016(3) 0.040(3) 0.042(3) -0.001(4) 0.000 0.000
C8 0.036(3) 0.072(4) 0.051(3) -0.009(3) 0.006(3) -0.020(3)
C10 0.079(5) 0.087(6) 0.052(4) -0.006(4) -0.010(4) -0.019(4)
C12 0.036(3) 0.158(9) 0.070(5) -0.041(6) -0.008(3) -0.008(4)
C11 0.097(6) 0.056(4) 0.067(5) -0.015(4) -0.023(4) -0.017(4)
C35 0.12(2) 0.121(18) 0.078(17) 0.031(16) 0.034(16) -0.038(17)
C29 0.144(15) 0.067(11) 0.059(14) 0.002(10) 0.016(9) -0.011(11)
C30 0.145(16) 0.061(10) 0.055(13) 0.004(10) 0.016(10) -0.009(11)
C31 0.149(16) 0.058(10) 0.058(14) 0.003(10) 0.016(10) -0.011(12)
C32 0.148(16) 0.060(10) 0.059(14) 0.005(11) 0.015(11) -0.010(12)
C33 0.151(16) 0.062(10) 0.057(15) 0.007(10) 0.013(10) -0.006(13)
C34 0.156(16) 0.061(10) 0.058(14) 0.001(10) 0.016(10) -0.005(12)

loop_
_atom_type_symbol
_atom_type_description
_atom_type_scat_dispersion_real
_atom_type_scat_dispersion_imag
_atom_type_scat_source
C C 0.0033 0.0016 'International Tables Vol C Tables 4.2.6.8 and 6.1.1.4'
H H 0.0000 0.0000 'International Tables Vol C Tables 4.2.6.8 and 6.1.1.4'
N N 0.0061 0.0033 'International Tables Vol C Tables 4.2.6.8 and 6.1.1.4'
O O 0.0106 0.0060 'International Tables Vol C Tables 4.2.6.8 and 6.1.1.4'
P P 0.1023 0.0942 'International Tables Vol C Tables 4.2.6.8 and 6.1.1.4'
Sm Sm -0.1638 3.4418 'International Tables Vol C Tables 4.2.6.8 and 6.1.1.4'

loop_
_exptl_crystal_face_index_h
_exptl_crystal_face_index_k
_exptl_crystal_face_index_l
_exptl_crystal_face_perp_dist
30 13 0 0.0326
15 0 2 0.0848
30 -13 0 0.0502
10 0 -1 0.0457
-6 30 -1 0.0314
-30 -10 1 0.0279
-30 -10 -3 0.0575
-30 11 0 0.0362
-30 -1 3 0.0589
-30 -14 7 0.0591

loop_
_geom_angle_atom_site_label_1
_geom_angle_atom_site_label_2
_geom_angle_atom_site_label_3
_geom_angle
_geom_angle_site_symmetry_1
_geom_angle_site_symmetry_3
_geom_angle_publ_flag
P1 Sm1 P1 58.68(5) . 2 ?
P1 Sm1 P2 40.93(3) 2 . ?
P1 Sm1 P2 40.93(3) . 3_556 ?
P1 Sm1 P2 40.93(3) 2 3_556 ?
P1 Sm1 P2 40.93(3) . . ?
P2 Sm1 P2 59.86(6) . 3_556 ?
O1 Sm1 P1 150.66(3) . . ?
O1 Sm1 P1 150.66(3) . 2 ?
O1 Sm1 P2 150.07(3) . 3_556 ?
O1 Sm1 P2 150.07(3) . . ?
O1 Sm1 O2 78.31(7) . 4_556 ?
O1 Sm1 O2 78.31(7) . . ?
O2 Sm1 P1 127.25(8) 4_556 2 ?
O2 Sm1 P1 75.40(8) 4_556 . ?
O2 Sm1 P1 127.25(8) . . ?
O2 Sm1 P1 75.40(8) . 2 ?
O2 Sm1 P2 113.27(8) . . ?
O2 Sm1 P2 113.27(8) 4_556 3_556 ?
O2 Sm1 P2 87.48(8) . 3_556 ?
O2 Sm1 P2 87.48(8) 4_556 . ?
O2 Sm1 O2 156.63(15) . 4_556 ?
N1 Sm1 P1 97.46(9) 4_556 . ?
N1 Sm1 P1 97.46(9) . 2 ?
N1 Sm1 P1 122.41(9) 4_556 2 ?
N1 Sm1 P1 122.41(9) . . ?
N1 Sm1 P2 138.00(9) 4_556 . ?
N1 Sm1 P2 85.34(10) . . ?
N1 Sm1 P2 137.99(9) . 3_556 ?
N1 Sm1 P2 85.34(10) 4_556 3_556 ?
N1 Sm1 O1 67.55(9) . . ?
N1 Sm1 O1 67.55(9) 4_556 . ?
N1 Sm1 O2 85.61(13) 4_556 4_556 ?
N1 Sm1 O2 85.52(13) 4_556 . ?
N1 Sm1 O2 85.61(13) . . ?
N1 Sm1 O2 85.52(13) . 4_556 ?
N1 Sm1 N1 135.10(18) . 4_556 ?
Sm1 P1 Sm1 121.32(5) 2 . ?
P2 P1 Sm1 69.98(3) 3_556 2 ?
P2 P1 Sm1 69.98(3) 3_556 . ?
P2 P1 Sm1 69.98(3) . 2 ?
P2 P1 Sm1 69.98(3) . . ?
P2 P1 P2 91.38(9) . 3_556 ?
Sm1 P2 Sm1 120.14(6) 2 . ?
P1 P2 Sm1 69.08(4) 2 . ?
P1 P2 Sm1 69.08(4) 2 2 ?
P1 P2 Sm1 69.08(4) . . ?
P1 P2 Sm1 69.08(4) . 2 ?
P1 P2 P1 88.62(9) . 2 ?
C1 O1 Sm1 120.0(2) 4_556 . ?
C1 O1 Sm1 120.0(2) . . ?
C1 O1 C1 120.0(5) . 4_556 ?
C28 O2 Sm1 130.0(3) . . ?
C25 O2 Sm1 120.9(3) . . ?
C25 O2 C28 109.1(4) . . ?
C13 N1 Sm1 127.4(3) . . ?
C2 N1 Sm1 119.7(3) . . ?
C2 N1 C13 112.9(4) . . ?
O1 C1 C2 114.2(4) . . ?
C6 C1 O1 121.7(5) . . ?
C6 C1 C2 124.1(5) . . ?
C18 C13 N1 119.9(5) . . ?
C14 C13 N1 120.9(4) . . ?
C14 C13 C18 119.1(5) . . ?
N1 C2 C1 118.5(4) . . ?
N1 C2 C3 125.8(5) . . ?
C3 C2 C1 115.7(4) . . ?
C13 C18 C22 121.7(5) . . ?
C17 C18 C13 119.4(5) . . ?
C17 C18 C22 118.8(4) . . ?
C2 C3 H3 118.7 . . ?
C4 C3 C2 122.7(5) . . ?
C4 C3 H3 118.7 . . ?
C14 C19 H19 108.1 . . ?
C14 C19 C20 110.6(5) . . ?
C14 C19 C21 111.5(5) . . ?
C20 C19 H19 108.1 . . ?
C21 C19 H19 108.1 . . ?
C21 C19 C20 110.2(5) . . ?
C13 C14 C19 122.5(5) . . ?
C15 C14 C13 119.6(5) . . ?
C15 C14 C19 117.8(5) . . ?
O2 C28 H28A 110.8 . . ?
O2 C28 H28B 110.8 . . ?
O2 C28 C27 104.7(4) . . ?
H28A C28 H28B 108.9 . . ?
C27 C28 H28A 110.8 . . ?
C27 C28 H28B 110.8 . . ?
C3 C4 C9 118.7(5) . . ?
C5 C4 C3 118.7(5) . . ?
C5 C4 C9 122.6(5) . . ?
H24A C24 H24B 109.5 . . ?
H24A C24 H24C 109.5 . . ?
H24B C24 H24C 109.5 . . ?
C22 C24 H24A 109.5 . . ?
C22 C24 H24B 109.5 . . ?
C22 C24 H24C 109.5 . . ?
C4 C5 H5 119.1 . . ?
C4 C5 C6 121.7(5) . . ?
C6 C5 H5 119.1 . . ?
C18 C22 C24 112.8(4) . . ?
C18 C22 H22 107.9 . . ?
C18 C22 C23 110.3(5) . . ?
C24 C22 H22 107.9 . . ?
C24 C22 C23 109.8(4) . . ?
C23 C22 H22 107.9 . . ?
C1 C6 C5 117.1(5) . . ?
C1 C6 C7 122.6(5) . . ?
C5 C6 C7 120.3(4) . . ?
C28 C27 H27A 111.4 . . ?
C28 C27 H27B 111.4 . . ?
C28 C27 C26 102.0(5) . . ?
H27A C27 H27B 109.2 . . ?
C26 C27 H27A 111.4 . . ?
C26 C27 H27B 111.4 . . ?
C18 C17 H17 119.4 . . ?
C16 C17 C18 121.1(5) . . ?
C16 C17 H17 119.4 . . ?
C19 C20 H20A 109.5 . . ?
C19 C20 H20B 109.5 . . ?
C19 C20 H20C 109.5 . . ?
H20A C20 H20B 109.5 . . ?
H20A C20 H20C 109.5 . . ?
H20B C20 H20C 109.5 . . ?
O2 C25 H25A 110.6 . . ?
O2 C25 H25B 110.6 . . ?
O2 C25 C26 105.8(4) . . ?
H25A C25 H25B 108.7 . . ?
C26 C25 H25A 110.6 . . ?
C26 C25 H25B 110.6 . . ?
C27 C26 H26A 111.4 . . ?
C27 C26 H26B 111.4 . . ?
C25 C26 C27 101.7(4) . . ?
C25 C26 H26A 111.4 . . ?
C25 C26 H26B 111.4 . . ?
H26A C26 H26B 109.3 . . ?
C14 C15 H15 119.2 . . ?
C16 C15 C14 121.7(6) . . ?
C16 C15 H15 119.2 . . ?
C17 C16 C15 119.0(6) . . ?
C17 C16 H16 120.5 . . ?
C15 C16 H16 120.5 . . ?
C10 C9 C4 109.8(5) . . ?
C10 C9 C11 109.0(6) . . ?
C12 C9 C4 112.8(5) . . ?
C12 C9 C10 108.6(6) . . ?
C12 C9 C11 107.8(6) . . ?
C11 C9 C4 108.9(5) . . ?
C22 C23 H23A 109.5 . . ?
C22 C23 H23B 109.5 . . ?
C22 C23 H23C 109.5 . . ?
H23A C23 H23B 109.5 . . ?
H23A C23 H23C 109.5 . . ?
H23B C23 H23C 109.5 . . ?
C19 C21 H21A 109.5 . . ?
C19 C21 H21B 109.5 . . ?
C19 C21 H21C 109.5 . . ?
H21A C21 H21B 109.5 . . ?
H21A C21 H21C 109.5 . . ?
H21B C21 H21C 109.5 . . ?
C6 C7 C6 111.4(5) 4_556 . ?
C6 C7 C8 108.9(3) 4_556 . ?
C6 C7 C8 108.9(3) . 4_556 ?
C6 C7 C8 109.0(3) . . ?
C6 C7 C8 109.0(3) 4_556 4_556 ?
C8 C7 C8 109.8(6) . 4_556 ?
C7 C8 H8A 109.5 . . ?
C7 C8 H8B 109.5 . . ?
C7 C8 H8C 109.5 . . ?
H8A C8 H8B 109.5 . . ?
H8A C8 H8C 109.5 . . ?
H8B C8 H8C 109.5 . . ?
C9 C10 H10A 109.5 . . ?
C9 C10 H10B 109.5 . . ?
C9 C10 H10C 109.5 . . ?
H10A C10 H10B 109.5 . . ?
H10A C10 H10C 109.5 . . ?
H10B C10 H10C 109.5 . . ?
C9 C12 H12A 109.5 . . ?
C9 C12 H12B 109.5 . . ?
C9 C12 H12C 109.5 . . ?
H12A C12 H12B 109.5 . . ?
H12A C12 H12C 109.5 . . ?
H12B C12 H12C 109.5 . . ?
C9 C11 H11A 109.5 . . ?
C9 C11 H11B 109.5 . . ?
C9 C11 H11C 109.5 . . ?
H11A C11 H11B 109.5 . . ?
H11A C11 H11C 109.5 . . ?
H11B C11 H11C 109.5 . . ?
H35A C35 H35B 109.5 . . ?
H35A C35 H35C 109.5 . . ?
H35B C35 H35C 109.5 . . ?
C29 C35 H35A 109.5 . . ?
C29 C35 H35B 109.5 . . ?
C29 C35 H35C 109.5 . . ?
C30 C29 C35 121.1 . . ?
C30 C29 C34 118.0 . . ?
C34 C29 C35 120.9 . . ?
C29 C30 H30 119.2 . . ?
C31 C30 C29 121.7 . . ?
C31 C30 H30 119.2 . . ?
C30 C31 H31 120.2 . . ?
C30 C31 C32 119.5 . . ?
C32 C31 H31 120.2 . . ?
C31 C32 H32 120.2 . . ?
C33 C32 C31 119.7 . . ?
C33 C32 H32 120.2 . . ?
C32 C33 H33 119.8 . . ?
C34 C33 C32 120.4 . . ?
C34 C33 H33 119.8 . . ?
C29 C34 H34 119.6 . . ?
C33 C34 C29 120.8 . . ?
C33 C34 H34 119.6 . . ?

loop_
_geom_bond_atom_site_label_1
_geom_bond_atom_site_label_2
_geom_bond_distance
_geom_bond_site_symmetry_2
_geom_bond_publ_flag
Sm1 P1 3.0727(8) 2 ?
Sm1 P1 3.0727(8) . ?
Sm1 P2 3.0908(10) 3_556 ?
Sm1 P2 3.0908(10) . ?
Sm1 O1 2.408(4) . ?
Sm1 O2 2.523(3) . ?
Sm1 O2 2.523(3) 4_556 ?
Sm1 N1 2.360(4) 4_556 ?
Sm1 N1 2.360(4) . ?
P1 P2 2.1552(18) . ?
P1 P2 2.1553(18) 3_556 ?
O1 C1 1.398(5) . ?
O1 C1 1.398(5) 4_556 ?
O2 C28 1.460(6) . ?
O2 C25 1.451(5) . ?
N1 C13 1.446(6) . ?
N1 C2 1.390(6) . ?
C1 C2 1.414(7) . ?
C1 C6 1.388(6) . ?
C13 C18 1.415(7) . ?
C13 C14 1.405(7) . ?
C2 C3 1.402(7) . ?
C18 C22 1.516(8) . ?
C18 C17 1.396(7) . ?
C3 H3 0.9500 . ?
C3 C4 1.396(7) . ?
C19 H19 1.0000 . ?
C19 C14 1.528(7) . ?
C19 C20 1.536(8) . ?
C19 C21 1.531(8) . ?
C14 C15 1.386(8) . ?
C28 H28A 0.9900 . ?
C28 H28B 0.9900 . ?
C28 C27 1.514(7) . ?
C4 C5 1.394(8) . ?
C4 C9 1.541(8) . ?
C24 H24A 0.9800 . ?
C24 H24B 0.9800 . ?
C24 H24C 0.9800 . ?
C24 C22 1.536(7) . ?
C5 H5 0.9500 . ?
C5 C6 1.403(7) . ?
C22 H22 1.0000 . ?
C22 C23 1.538(7) . ?
C6 C7 1.515(6) . ?
C27 H27A 0.9900 . ?
C27 H27B 0.9900 . ?
C27 C26 1.518(8) . ?
C17 H17 0.9500 . ?
C17 C16 1.382(8) . ?
C20 H20A 0.9800 . ?
C20 H20B 0.9800 . ?
C20 H20C 0.9800 . ?
C25 H25A 0.9900 . ?
C25 H25B 0.9900 . ?
C25 C26 1.514(7) . ?
C26 H26A 0.9900 . ?
C26 H26B 0.9900 . ?
C15 H15 0.9500 . ?
C15 C16 1.384(8) . ?
C16 H16 0.9500 . ?
C9 C10 1.519(10) . ?
C9 C12 1.508(8) . ?
C9 C11 1.538(9) . ?
C23 H23A 0.9800 . ?
C23 H23B 0.9800 . ?
C23 H23C 0.9800 . ?
C21 H21A 0.9800 . ?
C21 H21B 0.9800 . ?
C21 H21C 0.9800 . ?
C7 C8 1.541(7) . ?
C7 C8 1.541(7) 4_556 ?
C8 H8A 0.9800 . ?
C8 H8B 0.9800 . ?
C8 H8C 0.9800 . ?
C10 H10A 0.9800 . ?
C10 H10B 0.9800 . ?
C10 H10C 0.9800 . ?
C12 H12A 0.9800 . ?
C12 H12B 0.9800 . ?
C12 H12C 0.9800 . ?
C11 H11A 0.9800 . ?
C11 H11B 0.9800 . ?
C11 H11C 0.9800 . ?
C35 H35A 0.9800 . ?
C35 H35B 0.9800 . ?
C35 H35C 0.9800 . ?
C35 C29 1.5062 . ?
C29 C30 1.3924 . ?
C29 C34 1.3930 . ?
C30 H30 0.9500 . ?
C30 C31 1.3762 . ?
C31 H31 0.9500 . ?
C31 C32 1.3910 . ?
C32 H32 0.9500 . ?
C32 C33 1.3815 . ?
C33 H33 0.9500 . ?
C33 C34 1.3808 . ?
C34 H34 0.9500 . ?

loop_
_geom_torsion_atom_site_label_1
_geom_torsion_atom_site_label_2
_geom_torsion_atom_site_label_3
_geom_torsion_atom_site_label_4
_geom_torsion
_geom_torsion_site_symmetry_1
_geom_torsion_site_symmetry_2
_geom_torsion_site_symmetry_3
_geom_torsion_site_symmetry_4
_geom_torsion_publ_flag
Sm1 O1 C1 C2 -0.3(5) . . . . ?
Sm1 O1 C1 C6 -179.2(4) . . . . ?
Sm1 O2 C28 C27 -163.5(3) . . . . ?
Sm1 O2 C25 C26 -170.5(3) . . . . ?
Sm1 N1 C13 C18 -89.7(5) . . . . ?
Sm1 N1 C13 C14 95.0(5) . . . . ?
Sm1 N1 C2 C1 0.6(6) . . . . ?
Sm1 N1 C2 C3 179.4(4) . . . . ?
O1 C1 C2 N1 -0.2(6) . . . . ?
O1 C1 C2 C3 -179.1(4) . . . . ?
O1 C1 C6 C5 179.4(4) . . . . ?
O1 C1 C6 C7 -1.5(7) . . . . ?
O2 C28 C27 C26 -34.7(5) . . . . ?
O2 C25 C26 C27 -31.8(6) . . . . ?
N1 C13 C18 C22 2.2(7) . . . . ?
N1 C13 C18 C17 -175.1(5) . . . . ?
N1 C13 C14 C19 -8.3(7) . . . . ?
N1 C13 C14 C15 175.9(5) . . . . ?
N1 C2 C3 C4 -178.8(5) . . . . ?
C1 O1 C1 C2 179.7(5) 4_556 . . . ?
C1 O1 C1 C6 0.8(4) 4_556 . . . ?
C1 C2 C3 C4 -0.1(7) . . . . ?
C1 C6 C7 C6 0.8(4) . . . 4_556 ?
C1 C6 C7 C8 -119.4(6) . . . 4_556 ?
C1 C6 C7 C8 120.9(6) . . . . ?
C13 N1 C2 C1 178.9(4) . . . . ?
C13 N1 C2 C3 -2.3(7) . . . . ?
C13 C18 C22 C24 139.2(5) . . . . ?
C13 C18 C22 C23 -97.7(6) . . . . ?
C13 C18 C17 C16 1.1(8) . . . . ?
C13 C14 C15 C16 -2.8(9) . . . . ?
C2 N1 C13 C18 92.1(5) . . . . ?
C2 N1 C13 C14 -83.2(6) . . . . ?
C2 C1 C6 C5 0.6(8) . . . . ?
C2 C1 C6 C7 179.6(4) . . . . ?
C2 C3 C4 C5 -0.2(8) . . . . ?
C2 C3 C4 C9 179.3(5) . . . . ?
C18 C13 C14 C19 176.3(5) . . . . ?
C18 C13 C14 C15 0.6(8) . . . . ?
C18 C17 C16 C15 -3.2(9) . . . . ?
C3 C4 C5 C6 0.6(8) . . . . ?
C3 C4 C9 C10 58.8(7) . . . . ?
C3 C4 C9 C12 -180.0(7) . . . . ?
C3 C4 C9 C11 -60.4(7) . . . . ?
C19 C14 C15 C16 -178.7(6) . . . . ?
C14 C13 C18 C22 177.6(5) . . . . ?
C14 C13 C18 C17 0.3(7) . . . . ?
C14 C15 C16 C17 4.1(10) . . . . ?
C28 O2 C25 C26 10.6(6) . . . . ?
C28 C27 C26 C25 40.3(5) . . . . ?
C4 C5 C6 C1 -0.9(8) . . . . ?
C4 C5 C6 C7 -179.9(5) . . . . ?
C5 C4 C9 C10 -121.7(7) . . . . ?
C5 C4 C9 C12 -0.5(9) . . . . ?
C5 C4 C9 C11 119.0(7) . . . . ?
C5 C6 C7 C6 179.7(6) . . . 4_556 ?
C5 C6 C7 C8 59.6(6) . . . 4_556 ?
C5 C6 C7 C8 -60.2(6) . . . . ?
C22 C18 C17 C16 -176.4(5) . . . . ?
C6 C1 C2 N1 178.7(5) . . . . ?
C6 C1 C2 C3 -0.2(8) . . . . ?
C17 C18 C22 C24 -43.4(7) . . . . ?
C17 C18 C22 C23 79.7(6) . . . . ?
C20 C19 C14 C13 106.2(6) . . . . ?
C20 C19 C14 C15 -78.0(7) . . . . ?
C25 O2 C28 C27 15.3(6) . . . . ?
C9 C4 C5 C6 -178.8(5) . . . . ?
C21 C19 C14 C13 -130.8(6) . . . . ?
C21 C19 C14 C15 45.0(7) . . . . ?
C35 C29 C30 C31 -179.6 . . . . ?
C35 C29 C34 C33 179.7 . . . . ?
C29 C30 C31 C32 0.1 . . . . ?
C30 C29 C34 C33 0.2 . . . . ?
C30 C31 C32 C33 -0.2 . . . . ?
C31 C32 C33 C34 0.3 . . . . ?
C32 C33 C34 C29 -0.3 . . . . ?
C34 C29 C30 C31 -0.1 . . . . ?
